data_7224846
loop_
_publ_author_name
'Morshedi, Mahbod'
'Willis, Anthony C.'
'White, Nicholas G.'

_publ_section_title
;
 Anion-templated 2D frameworks from hexahydroxytriphenylene
;
_journal_issue 23
_journal_name_full CrystEngComm
_journal_page_first 4281
_journal_paper_doi 10.1039/C6CE00297H
_journal_volume 18
_journal_year 2016
_chemical_compound_source syntheszied
_chemical_formula_moiety 'C18 H12 O6, C8 H20 N, C4 H10 O, Cl'
_chemical_formula_sum 'C30 H42 Cl N O7'
_chemical_formula_weight 564.12
_chemical_name_systematic '[HHTP.TEA.Cl]n'
_space_group_IT_number 14
_symmetry_cell_setting monoclinic
_symmetry_space_group_name_Hall '-P 2yn'
_symmetry_space_group_name_H-M 'P 1 21/n 1'
_atom_sites_solution_hydrogens difmap
_atom_sites_solution_primary other
_audit_update_record
;
2016-02-03 deposited with the CCDC.
2016-03-28 downloaded from the CCDC.
;
_cell_angle_alpha 90
_cell_angle_beta 90.914(2)
_cell_angle_gamma 90
_cell_formula_units_Z 4
_cell_length_a 11.2980(2)
_cell_length_b 15.7065(4)
_cell_length_c 17.8505(4)
_cell_measurement_reflns_used 10585
_cell_measurement_temperature 150
_cell_measurement_theta_max 29
_cell_measurement_theta_min 4
_cell_volume 3167.20(12)
_computing_cell_refinement 'CrysAlisPro, (Agilent, 2011)'
_computing_data_collection 'SuperNova, (Oxford Diffraction, 2010)'
_computing_data_reduction 'CrysAlisPro, (Agilent, 2011)'
_computing_publication_material 'CRYSTALS (Betteridge et al., 2003)'
_computing_structure_refinement 'CRYSTALS (Betteridge et al., 2003)'
_computing_structure_solution 'Superflip (Palatinus & Chapuis, 2007)'
_diffrn_ambient_temperature 150
_diffrn_measured_fraction_theta_full 0.973
_diffrn_measured_fraction_theta_max 0.880
_diffrn_measurement_device Area
_diffrn_measurement_device_type 'Oxford Diffraction SuperNova'
_diffrn_measurement_method \w
_diffrn_radiation_monochromator graphite
_diffrn_radiation_type 'Mo K\a'
_diffrn_radiation_wavelength 0.71073
_diffrn_reflns_av_R_equivalents 0.082
_diffrn_reflns_limit_h_max 15
_diffrn_reflns_limit_h_min -15
_diffrn_reflns_limit_k_max 20
_diffrn_reflns_limit_k_min 0
_diffrn_reflns_limit_l_max 23
_diffrn_reflns_limit_l_min 0
_diffrn_reflns_number 41261
_diffrn_reflns_theta_full 25.157
_diffrn_reflns_theta_max 29.949
_diffrn_reflns_theta_min 3.350
_diffrn_standards_number 0
_exptl_absorpt_coefficient_mu 0.164
_exptl_absorpt_correction_T_max 1.00
_exptl_absorpt_correction_T_min 0.847
_exptl_absorpt_correction_type multi-scan
_exptl_absorpt_process_details 'CrysAlisPro, (Agilent, 2011)'
_exptl_crystal_colour colourless
_exptl_crystal_density_diffrn 1.183
_exptl_crystal_density_method 'not measured'
_exptl_crystal_description block
_exptl_crystal_F_000 1208
_exptl_crystal_size_max 0.61
_exptl_crystal_size_mid 0.24
_exptl_crystal_size_min 0.13
_platon_squeeze_details
;
;
_refine_diff_density_max 0.61
_refine_diff_density_min -0.86
_refine_ls_extinction_method None
_refine_ls_goodness_of_fit_ref 0.9826
_refine_ls_hydrogen_treatment mixed
_refine_ls_matrix_type full
_refine_ls_number_parameters 451
_refine_ls_number_reflns 6175
_refine_ls_number_restraints 175
_refine_ls_R_factor_all 0.1109
_refine_ls_R_factor_gt 0.0951
_refine_ls_shift/su_max 0.0003149
_refine_ls_shift/su_mean 0.0000188
_refine_ls_structure_factor_coef Fsqd
_refine_ls_weighting_details
;
 Method, part 1, Chebychev polynomial, (Watkin, 1994, Prince, 1982) 
 [weight] = 1.0/[A~0~*T~0~(x)+A~1~*T~1~(x) ... +A~n-1~]*T~n-1~(x)] 
 where A~i~ are the Chebychev coefficients listed below and x= Fcalc/Fmax 
 Method = Robust Weighting (Prince, 1982) 
 W = [weight] * [1-(deltaF/6*sigmaF)^2^]^2^ 
 A~i~ are: 
 948. 0.151E+04 950. 411. 94.0 
;
_refine_ls_weighting_scheme calc
_refine_ls_wR_factor_all 0.2305
_refine_ls_wR_factor_gt 0.2252
_refine_ls_wR_factor_ref 0.2305
_reflns_limit_h_max 15
_reflns_limit_h_min -15
_reflns_limit_k_max 20
_reflns_limit_k_min 0
_reflns_limit_l_max 23
_reflns_limit_l_min 0
_reflns_number_gt 5092
_reflns_number_total 8086
_reflns_threshold_expression I>2.0\s(I)
_oxford_diffrn_Wilson_B_factor 2.06
_oxford_diffrn_Wilson_scale 0.29
_oxford_refine_ls_r_factor_ref 0.1109
_oxford_refine_ls_scale 1.91(2)
_oxford_reflns_number_all 6175
_oxford_reflns_threshold_expression_ref I>-3.0\s(I)
_cod_data_source_file c6ce00297h2.cif
_cod_data_source_block TEACl
_cod_depositor_comments
;
The following automatic conversions were performed:

'_atom_sites_solution_primary' value 'Other' changed to 'other'
according to
/usr/data/users/saulius/crontab/automatic-downloads/rss-feeds/RSC/lib/dictionaries/cif_core.dic
dictionary named 'cif_core.dic' version 2.4.2 from 2011-04-26.

Automatic conversion script
Id: cif_fix_values 4268 2015-11-12 08:31:59Z antanas 

 Adding full bibliography for 7224841--7224846.cif.
;
_cod_original_cell_volume 3167.20(7)
_cod_original_sg_symbol_H-M 'P 21/n '
_cod_original_formula_sum 'C30 H42 Cl1 N1 O7'
_cod_database_code 7224846

loop_
_symmetry_equiv_pos_as_xyz
x,y,z
-x,-y,-z
x+1/2,-y+1/2,z+1/2
-x+1/2,y+1/2,-z+1/2

loop_
_atom_site_label
_atom_site_type_symbol
_atom_site_fract_x
_atom_site_fract_y
_atom_site_fract_z
_atom_site_U_iso_or_equiv
_atom_site_occupancy
_atom_site_adp_type
_atom_site_refinement_flags_posn
_atom_site_refinement_flags_adp
_atom_site_disorder_group
C201 C 0.1523(9) 0.4946(7) 0.0380(5) 0.0681 0.6000 Uani D U 1
C202 C 0.2849(10) 0.4908(15) 0.0367(5) 0.0826 0.6000 Uani D U 1
C205 C 0.4720(14) 0.4081(16) 0.1833(9) 0.0982 0.6000 Uani D U 1
C1 C 0.6194(3) 0.3627(2) 0.6990(2) 0.0224 1.0000 Uani . . .
C2 C 0.7394(3) 0.3690(2) 0.7215(2) 0.0212 1.0000 Uani . . .
C3 C 0.8253(3) 0.3387(2) 0.6755(2) 0.0221 1.0000 Uani . . .
C4 C 0.7993(3) 0.3018(2) 0.60559(19) 0.0190 1.0000 Uani . . .
C5 C 0.6799(3) 0.2933(2) 0.5830(2) 0.0207 1.0000 Uani . . .
C6 C 0.5919(3) 0.3249(2) 0.6310(2) 0.0222 1.0000 Uani . . .
C7 C 1.1022(3) 0.2647(2) 0.5266(2) 0.0238 1.0000 Uani . . .
C8 C 1.0731(3) 0.2285(3) 0.4571(2) 0.0246 1.0000 Uani . . .
C9 C 0.9565(3) 0.2133(3) 0.4384(2) 0.0246 1.0000 Uani . . .
C10 C 0.8648(3) 0.2373(2) 0.4865(2) 0.0190 1.0000 Uani . . .
C11 C 0.8937(3) 0.2747(2) 0.5557(2) 0.0200 1.0000 Uani . . .
C12 C 1.0148(3) 0.2869(2) 0.5744(2) 0.0229 1.0000 Uani . . .
C13 C 0.5955(3) 0.1819(2) 0.3709(2) 0.0217 1.0000 Uani . . .
C14 C 0.5043(3) 0.2077(2) 0.4185(2) 0.0238 1.0000 Uani . . .
C15 C 0.5316(3) 0.2430(2) 0.4868(2) 0.0232 1.0000 Uani . . .
C16 C 0.6501(3) 0.2540(2) 0.5115(2) 0.0202 1.0000 Uani . . .
C17 C 0.7403(3) 0.2253(2) 0.4643(2) 0.0204 1.0000 Uani . . .
C18 C 0.7103(3) 0.1889(2) 0.3947(2) 0.0212 1.0000 Uani . . .
N100 N 0.9178(4) 0.4090(2) 0.2744(2) 0.0463 1.0000 Uani D U .
C101 C 0.9636(4) 0.4824(3) 0.3209(3) 0.0432 1.0000 Uani D U .
C102 C 1.0048(7) 0.4580(4) 0.3987(4) 0.0841 1.0000 Uani D U .
O7 O 1.2205(2) 0.2757(2) 0.54042(16) 0.0306 1.0000 Uani D . .
O13 O 0.5611(2) 0.15103(19) 0.30192(15) 0.0285 1.0000 Uani D . .
O14 O 0.3891(2) 0.2001(2) 0.39644(16) 0.0369 1.0000 Uani D . .
O2 O 0.7733(2) 0.40639(19) 0.78784(15) 0.0283 1.0000 Uani D . .
C131 C 0.8193(4) 0.3619(3) 0.3129(3) 0.0367 1.0000 Uani D U .
C132 C 0.7164(5) 0.4155(4) 0.3367(4) 0.0685 1.0000 Uani D U .
O1 O 0.5375(2) 0.39382(19) 0.74701(15) 0.0295 1.0000 Uani D . .
Cl1 Cl 0.77741(8) 0.15159(6) 0.19841(5) 0.0275 1.0000 Uani . . .
O8 O 1.1572(2) 0.2088(2) 0.40583(17) 0.0383 1.0000 Uani D . .
C112 C 1.0812(15) 0.3840(9) 0.1858(10) 0.1000 0.5000 Uani D U 3
C121 C 0.8522(12) 0.4489(8) 0.2068(5) 0.0564 0.5000 Uani D U 3
C122 C 0.7900(19) 0.3902(10) 0.1490(6) 0.0946 0.5000 Uani D U 3
C111 C 0.9999(13) 0.3431(7) 0.2430(9) 0.0714 0.5000 Uani D U 3
C113 C 1.0236(8) 0.3453(6) 0.2751(5) 0.0332 0.5000 Uani D U 4
C114 C 1.1384(10) 0.3733(7) 0.2377(6) 0.0488 0.5000 Uani D U 4
C123 C 0.9039(13) 0.4462(8) 0.1981(5) 0.0568 0.5000 Uani D U 4
C124 C 0.8697(14) 0.3797(10) 0.1394(8) 0.0668 0.5000 Uani D U 4
O203 O 0.3240(6) 0.4772(5) 0.1108(4) 0.0683 0.6000 Uani D U 1
C204 C 0.4448(8) 0.4522(8) 0.1112(7) 0.0838 0.6000 Uani D U 1
O213 O 0.3544(8) 0.4543(6) 0.1514(5) 0.0506 0.4000 Uani D U 2
C212 C 0.3895(11) 0.4788(11) 0.0791(7) 0.0641 0.4000 Uani D U 2
C215 C 0.3823(15) 0.3879(12) 0.2684(8) 0.0810 0.4000 Uani D U 2
C211 C 0.2815(16) 0.5046(16) 0.0347(11) 0.0669 0.4000 Uani D U 2
C214 C 0.4396(13) 0.4115(18) 0.1964(11) 0.0609 0.4000 Uani D U 2
H2011 H 0.1227 0.5124 -0.0096 0.1020 0.6000 Uiso R . 1
H2012 H 0.1271 0.5341 0.0754 0.1020 0.6000 Uiso R . 1
H2013 H 0.1211 0.4391 0.0494 0.1020 0.6000 Uiso R . 1
H2021 H 0.3164 0.5443 0.0180 0.1021 0.6000 Uiso R . 1
H2022 H 0.3096 0.4445 0.0044 0.1021 0.6000 Uiso R . 1
H2052 H 0.5521 0.3867 0.1818 0.1410 0.6000 Uiso R . 1
H2051 H 0.4647 0.4469 0.2249 0.1409 0.6000 Uiso R . 1
H2053 H 0.4170 0.3615 0.1894 0.1412 0.6000 Uiso R . 1
H31 H 0.9063 0.3424 0.6928 0.0270 1.0000 Uiso R . .
H61 H 0.5112 0.3199 0.6167 0.0261 1.0000 Uiso R . .
H91 H 0.9367 0.1876 0.3915 0.0306 1.0000 Uiso R . .
H121 H 1.0370 0.3110 0.6210 0.0281 1.0000 Uiso R . .
H151 H 0.4696 0.2597 0.5179 0.0283 1.0000 Uiso R . .
H181 H 0.7696 0.1695 0.3636 0.0253 1.0000 Uiso R . .
H1011 H 1.0316 0.5064 0.2946 0.0535 1.0000 Uiso R . .
H1012 H 0.9022 0.5257 0.3253 0.0526 1.0000 Uiso R . .
H1021 H 1.0322 0.5079 0.4244 0.1211 1.0000 Uiso R . .
H1023 H 1.0674 0.4181 0.3945 0.1212 1.0000 Uiso R . .
H1022 H 0.9402 0.4324 0.4253 0.1210 1.0000 Uiso R . .
H1311 H 0.8541 0.3350 0.3573 0.0449 1.0000 Uiso R . .
H1312 H 0.7895 0.3178 0.2794 0.0457 1.0000 Uiso R . .
H1321 H 0.6639 0.3804 0.3650 0.1068 1.0000 Uiso R . .
H1323 H 0.7436 0.4624 0.3663 0.1071 1.0000 Uiso R . .
H1322 H 0.6764 0.4363 0.2924 0.1072 1.0000 Uiso R . .
H1121 H 1.1618 0.3700 0.1991 0.1460 0.5000 Uiso R . 3
H1123 H 1.0710 0.4447 0.1876 0.1460 0.5000 Uiso R . 3
H1122 H 1.0637 0.3642 0.1360 0.1461 0.5000 Uiso R . 3
H1211 H 0.9089 0.4845 0.1798 0.0711 0.5000 Uiso R . 3
H1212 H 0.7897 0.4846 0.2260 0.0708 0.5000 Uiso R . 3
H1222 H 0.7828 0.4184 0.1016 0.1359 0.5000 Uiso R . 3
H1221 H 0.8358 0.3389 0.1433 0.1360 0.5000 Uiso R . 3
H1223 H 0.7127 0.3755 0.1662 0.1359 0.5000 Uiso R . 3
H1112 H 1.0455 0.3177 0.2837 0.0868 0.5000 Uiso R . 3
H1111 H 0.9538 0.2995 0.2173 0.0869 0.5000 Uiso R . 3
H1131 H 1.0421 0.3307 0.3268 0.0367 0.5000 Uiso R . 4
H1132 H 0.9973 0.2947 0.2493 0.0372 0.5000 Uiso R . 4
H1141 H 1.1843 0.3239 0.2257 0.0730 0.5000 Uiso R . 4
H1142 H 1.1831 0.4089 0.2709 0.0728 0.5000 Uiso R . 4
H1143 H 1.1202 0.4042 0.1927 0.0733 0.5000 Uiso R . 4
H1232 H 0.9770 0.4741 0.1838 0.0738 0.5000 Uiso R . 4
H1231 H 0.8401 0.4877 0.1997 0.0738 0.5000 Uiso R . 4
H1242 H 0.8711 0.4052 0.0905 0.1009 0.5000 Uiso R . 4
H1241 H 0.9245 0.3327 0.1404 0.1010 0.5000 Uiso R . 4
H1243 H 0.7908 0.3582 0.1480 0.1010 0.5000 Uiso R . 4
H2042 H 0.4937 0.5032 0.1105 0.0992 0.6000 Uiso R . 1
H2041 H 0.4625 0.4165 0.0680 0.0989 0.6000 Uiso R . 1
H2122 H 0.4445 0.5266 0.0825 0.0760 0.4000 Uiso R . 2
H2121 H 0.4282 0.4309 0.0545 0.0761 0.4000 Uiso R . 2
H2151 H 0.4398 0.3662 0.3032 0.1211 0.4000 Uiso R . 2
H2152 H 0.3465 0.4384 0.2889 0.1209 0.4000 Uiso R . 2
H2153 H 0.3229 0.3454 0.2593 0.1210 0.4000 Uiso R . 2
H2111 H 0.2963 0.4993 -0.0182 0.0980 0.4000 Uiso R . 2
H2112 H 0.2635 0.5627 0.0459 0.0980 0.4000 Uiso R . 2
H2113 H 0.2155 0.4695 0.0479 0.0980 0.4000 Uiso R . 2
H2142 H 0.5064 0.4491 0.2061 0.0660 0.4000 Uiso R . 2
H2141 H 0.4660 0.3598 0.1715 0.0662 0.4000 Uiso R . 2
H71 H 1.235(5) 0.291(3) 0.5840(15) 0.0473 1.0000 Uiso D . .
H81 H 1.220(3) 0.216(4) 0.429(3) 0.0570 1.0000 Uiso D . .
H21 H 0.715(3) 0.431(3) 0.804(3) 0.0424 1.0000 Uiso D . .
H11 H 0.469(2) 0.377(3) 0.740(3) 0.0453 1.0000 Uiso D . .
H131 H 0.615(3) 0.163(3) 0.272(2) 0.0433 1.0000 Uiso D . .
H141 H 0.381(5) 0.172(3) 0.358(2) 0.0557 1.0000 Uiso D . .

loop_
_atom_site_aniso_label
_atom_site_aniso_U_11
_atom_site_aniso_U_22
_atom_site_aniso_U_33
_atom_site_aniso_U_23
_atom_site_aniso_U_13
_atom_site_aniso_U_12
C201 0.106(6) 0.056(6) 0.042(5) -0.001(4) 0.002(4) 0.004(6)
C202 0.107(6) 0.090(12) 0.051(5) -0.035(7) 0.022(6) 0.000(8)
C205 0.055(9) 0.103(11) 0.136(10) -0.063(8) -0.035(7) 0.033(9)
C1 0.0143(16) 0.0271(19) 0.0260(18) -0.0012(15) 0.0028(13) 0.0002(14)
C2 0.0207(17) 0.0232(18) 0.0196(16) -0.0003(14) -0.0031(13) 0.0007(14)
C3 0.0169(16) 0.0243(18) 0.0251(18) 0.0002(15) 0.0004(14) -0.0022(14)
C4 0.0158(16) 0.0205(17) 0.0208(17) 0.0027(14) 0.0007(13) 0.0006(13)
C5 0.0179(17) 0.0222(18) 0.0222(17) 0.0022(14) 0.0023(14) 0.0032(14)
C6 0.0132(16) 0.031(2) 0.0226(17) -0.0015(15) -0.0001(13) -0.0002(14)
C7 0.0147(17) 0.0284(19) 0.0284(19) 0.0048(15) -0.0039(14) -0.0008(14)
C8 0.0160(17) 0.032(2) 0.0256(18) -0.0002(16) 0.0021(14) 0.0050(15)
C9 0.0171(17) 0.031(2) 0.0258(18) -0.0017(16) -0.0003(14) 0.0022(15)
C10 0.0154(16) 0.0196(17) 0.0221(17) 0.0035(14) -0.0012(13) 0.0008(13)
C11 0.0157(16) 0.0188(17) 0.0256(18) 0.0061(14) 0.0027(14) 0.0010(13)
C12 0.0178(17) 0.0280(19) 0.0229(18) 0.0020(15) -0.0014(14) -0.0004(14)
C13 0.0230(18) 0.0236(18) 0.0186(17) -0.0019(14) 0.0037(14) -0.0016(14)
C14 0.0150(16) 0.0280(19) 0.0283(19) -0.0009(15) -0.0010(14) -0.0002(14)
C15 0.0149(17) 0.0284(19) 0.0263(19) 0.0002(15) 0.0046(14) 0.0032(14)
C16 0.0162(16) 0.0228(17) 0.0217(17) 0.0030(14) 0.0018(13) 0.0000(13)
C17 0.0148(16) 0.0188(17) 0.0278(18) 0.0021(14) 0.0024(14) 0.0010(13)
C18 0.0164(16) 0.0236(17) 0.0239(17) -0.0009(14) 0.0050(13) 0.0017(14)
N100 0.069(2) 0.0223(17) 0.0481(19) -0.0077(13) 0.0222(16) -0.0091(15)
C101 0.048(3) 0.0226(19) 0.060(2) -0.0067(16) 0.007(2) -0.0032(16)
C102 0.094(5) 0.049(3) 0.107(4) 0.010(3) -0.065(4) -0.013(3)
O7 0.0133(12) 0.0480(18) 0.0302(15) -0.0049(13) -0.0041(11) 0.0002(12)
O13 0.0194(13) 0.0396(16) 0.0264(14) -0.0104(12) 0.0011(10) -0.0013(12)
O14 0.0133(12) 0.066(2) 0.0310(15) -0.0173(15) -0.0014(11) 0.0013(13)
O2 0.0202(13) 0.0397(16) 0.0250(14) -0.0113(12) 0.0011(10) 0.0030(12)
C131 0.045(2) 0.027(2) 0.038(2) 0.0029(16) -0.0022(16) -0.0063(13)
C132 0.041(3) 0.050(3) 0.115(5) -0.004(3) 0.009(3) -0.002(2)
O1 0.0190(13) 0.0426(17) 0.0270(14) -0.0135(12) 0.0031(11) -0.0010(12)
Cl1 0.0199(4) 0.0366(5) 0.0259(4) -0.0005(4) 0.0011(3) -0.0008(4)
O8 0.0154(13) 0.070(2) 0.0299(15) -0.0149(15) 0.0023(11) 0.0021(14)
C112 0.102(11) 0.058(8) 0.142(14) -0.051(9) 0.080(9) -0.040(8)
C121 0.112(10) 0.033(5) 0.026(4) -0.008(3) 0.019(3) -0.022(4)
C122 0.209(17) 0.056(9) 0.019(5) -0.006(4) 0.006(6) -0.056(10)
C111 0.084(7) 0.040(5) 0.092(9) -0.029(5) 0.044(6) -0.011(4)
C113 0.052(5) 0.022(4) 0.026(4) -0.002(4) 0.012(4) 0.002(4)
C114 0.063(4) 0.044(6) 0.040(5) 0.001(5) 0.020(5) -0.011(4)
C123 0.082(10) 0.047(7) 0.042(6) 0.005(4) 0.013(6) -0.002(7)
C124 0.087(10) 0.060(7) 0.053(4) 0.003(5) -0.008(7) -0.010(8)
O203 0.065(4) 0.076(5) 0.065(4) 0.004(4) 0.031(3) 0.026(4)
C204 0.054(4) 0.070(7) 0.128(8) -0.045(6) 0.032(5) 0.007(5)
O213 0.048(5) 0.042(5) 0.062(4) -0.008(4) -0.021(4) 0.004(4)
C212 0.061(8) 0.051(8) 0.080(7) 0.001(7) 0.002(6) 0.003(7)
C215 0.080(11) 0.079(11) 0.083(8) 0.018(8) -0.037(7) 0.012(9)
C211 0.098(12) 0.029(8) 0.072(10) 0.015(9) -0.025(11) -0.009(9)
C214 0.041(9) 0.048(9) 0.094(9) -0.004(9) -0.030(6) 0.003(7)

loop_
_atom_type_symbol
_atom_type_scat_dispersion_real
_atom_type_scat_dispersion_imag
_atom_type_scat_Cromer_Mann_a1
_atom_type_scat_Cromer_Mann_b1
_atom_type_scat_Cromer_Mann_a2
_atom_type_scat_Cromer_Mann_b2
_atom_type_scat_Cromer_Mann_a3
_atom_type_scat_Cromer_Mann_b3
_atom_type_scat_Cromer_Mann_a4
_atom_type_scat_Cromer_Mann_b4
_atom_type_scat_Cromer_Mann_c
_atom_type_scat_source
C 0.0033 0.0016 2.3100 20.8439 1.0200 10.2075 1.5886 0.5687 0.8650 51.6512 0.2156 'International Tables Vol C 4.2.6.8 and 6.1.1.4'
H 0.0000 0.0000 0.4930 10.5109 0.3229 26.1257 0.1402 3.1424 0.0408 57.7998 0.0030 'International Tables Vol C 4.2.6.8 and 6.1.1.4'
N 0.0061 0.0033 12.2126 0.0057 3.1322 9.8933 2.0125 28.9975 1.1663 0.5826 -11.5290 'International Tables Vol C 4.2.6.8 and 6.1.1.4'
O 0.0106 0.0060 3.0485 13.2771 2.2868 5.7011 1.5463 0.3239 0.8670 32.9089 0.2508 'International Tables Vol C 4.2.6.8 and 6.1.1.4'
Cl 0.1484 0.1585 11.4604 0.0104 7.1964 1.1662 6.2556 18.5194 1.6455 47.7784 -9.5574 'International Tables Vol C 4.2.6.8 and 6.1.1.4'

loop_
_geom_angle_atom_site_label_1
_geom_angle_atom_site_label_2
_geom_angle_atom_site_label_3
_geom_angle
_geom_angle_publ_flag
C202 C201 H2011 109.6 no
C202 C201 H2012 110.2 no
H2011 C201 H2012 109.1 no
C202 C201 H2013 109.6 no
H2011 C201 H2013 109.3 no
H2012 C201 H2013 109.0 no
C201 C202 O203 106.9(7) yes
C201 C202 H2021 109.9 no
O203 C202 H2021 110.0 no
C201 C202 H2022 109.7 no
O203 C202 H2022 110.8 no
H2021 C202 H2022 109.5 no
C204 C205 H2052 108.6 no
C204 C205 H2051 110.6 no
H2052 C205 H2051 109.4 no
C204 C205 H2053 109.1 no
H2052 C205 H2053 110.0 no
H2051 C205 H2053 109.1 no
C2 C1 C6 118.8(3) yes
C2 C1 O1 117.0(3) yes
C6 C1 O1 124.2(3) yes
C1 C2 C3 119.6(3) yes
C1 C2 O2 122.0(3) yes
C3 C2 O2 118.5(3) yes
C2 C3 C4 122.5(3) yes
C2 C3 H31 117.9 no
C4 C3 H31 119.6 no
C3 C4 C5 118.7(3) yes
C3 C4 C11 121.1(3) yes
C5 C4 C11 120.2(3) yes
C4 C5 C6 118.3(3) yes
C4 C5 C16 119.9(3) yes
C6 C5 C16 121.8(3) yes
C5 C6 C1 122.2(3) yes
C5 C6 H61 119.4 no
C1 C6 H61 118.4 no
C8 C7 C12 119.9(3) yes
C8 C7 O7 115.2(3) yes
C12 C7 O7 124.9(3) yes
C7 C8 C9 119.7(3) yes
C7 C8 O8 122.0(3) yes
C9 C8 O8 118.2(3) yes
C8 C9 C10 121.1(3) yes
C8 C9 H91 119.9 no
C10 C9 H91 119.0 no
C9 C10 C11 119.1(3) yes
C9 C10 C17 120.8(3) yes
C11 C10 C17 120.1(3) yes
C4 C11 C10 119.8(3) yes
C4 C11 C12 121.9(3) yes
C10 C11 C12 118.3(3) yes
C11 C12 C7 121.8(3) yes
C11 C12 H121 120.2 no
C7 C12 H121 118.0 no
C14 C13 C18 119.5(3) yes
C14 C13 O13 116.3(3) yes
C18 C13 O13 124.2(3) yes
C13 C14 C15 119.9(3) yes
C13 C14 O14 120.5(3) yes
C15 C14 O14 119.6(3) yes
C14 C15 C16 121.7(3) yes
C14 C15 H151 118.7 no
C16 C15 H151 119.7 no
C5 C16 C15 122.0(3) yes
C5 C16 C17 120.2(3) yes
C15 C16 C17 117.7(3) yes
C10 C17 C16 119.8(3) yes
C10 C17 C18 120.6(3) yes
C16 C17 C18 119.6(3) yes
C17 C18 C13 121.6(3) yes
C17 C18 H181 119.8 no
C13 C18 H181 118.6 no
C101 N100 C131 111.9(3) yes
C101 N100 C121 106.1(5) yes
C131 N100 C121 101.9(6) yes
C101 N100 C111 121.6(7) yes
C131 N100 C111 107.2(6) yes
C121 N100 C111 106.2(9) yes
N100 C101 C102 114.3(4) yes
N100 C101 H1011 107.1 no
C102 C101 H1011 107.8 no
N100 C101 H1012 109.9 no
C102 C101 H1012 108.2 no
H1011 C101 H1012 109.6 no
C101 C102 H1021 109.0 no
C101 C102 H1023 108.4 no
H1021 C102 H1023 110.0 no
C101 C102 H1022 109.6 no
H1021 C102 H1022 110.3 no
H1023 C102 H1022 109.5 no
C7 O7 H71 112(4) no
C13 O13 H131 107(4) no
C14 O14 H141 112(4) no
C2 O2 H21 107(4) no
N100 C131 C132 115.6(4) yes
N100 C131 H1311 106.9 no
C132 C131 H1311 108.4 no
N100 C131 H1312 108.7 no
C132 C131 H1312 108.2 no
H1311 C131 H1312 108.8 no
C131 C132 H1321 108.4 no
C131 C132 H1323 110.2 no
H1321 C132 H1323 110.3 no
C131 C132 H1322 108.3 no
H1321 C132 H1322 110.0 no
H1323 C132 H1322 109.7 no
C1 O1 H11 115(4) no
C8 O8 H81 104(4) no
C111 C112 H1121 108.4 no
C111 C112 H1123 108.8 no
H1121 C112 H1123 109.4 no
C111 C112 H1122 111.5 no
H1121 C112 H1122 109.5 no
H1123 C112 H1122 109.1 no
N100 C121 C122 119.2(10) yes
N100 C121 H1211 107.9 no
C122 C121 H1211 107.8 no
N100 C121 H1212 107.5 no
C122 C121 H1212 104.8 no
H1211 C121 H1212 109.3 no
C121 C122 H1222 110.3 no
C121 C122 H1221 109.4 no
H1222 C122 H1221 109.3 no
C121 C122 H1223 109.8 no
H1222 C122 H1223 109.2 no
H1221 C122 H1223 109.0 no
C112 C111 N100 110.0(9) yes
C112 C111 H1112 110.9 no
N100 C111 H1112 109.1 no
C112 C111 H1111 107.8 no
N100 C111 H1111 109.4 no
H1112 C111 H1111 109.7 no
N100 C113 C114 117.8(8) yes
N100 C113 H1131 108.3 no
C114 C113 H1131 108.1 no
N100 C113 H1132 107.2 no
C114 C113 H1132 106.6 no
H1131 C113 H1132 108.6 no
C113 C114 H1141 109.2 no
C113 C114 H1142 110.0 no
H1141 C114 H1142 109.4 no
C113 C114 H1143 109.8 no
H1141 C114 H1143 109.3 no
H1142 C114 H1143 109.1 no
N100 C123 C124 112.5(10) yes
N100 C123 H1232 109.9 no
C124 C123 H1232 109.6 no
N100 C123 H1231 107.7 no
C124 C123 H1231 107.4 no
H1232 C123 H1231 109.7 no
C123 C124 H1242 109.3 no
C123 C124 H1241 110.8 no
H1242 C124 H1241 108.4 no
C123 C124 H1243 110.7 no
H1242 C124 H1243 108.6 no
H1241 C124 H1243 108.9 no
C202 O203 C204 109.6(7) yes
C205 C204 O203 108.5(7) yes
C205 C204 H2042 106.6 no
O203 C204 H2042 108.7 no
C205 C204 H2041 111.9 no
O203 C204 H2041 111.2 no
H2042 C204 H2041 109.8 no
C212 O213 C214 116.7(10) yes
O213 C212 C211 108.6(8) yes
O213 C212 H2122 110.1 no
C211 C212 H2122 109.6 no
O213 C212 H2121 109.6 no
C211 C212 H2121 109.6 no
H2122 C212 H2121 109.3 no
C214 C215 H2151 110.5 no
C214 C215 H2152 108.3 no
H2151 C215 H2152 109.4 no
C214 C215 H2153 109.8 no
H2151 C215 H2153 109.1 no
H2152 C215 H2153 109.8 no
C212 C211 H2111 110.0 no
C212 C211 H2112 108.8 no
H2111 C211 H2112 109.0 no
C212 C211 H2113 110.2 no
H2111 C211 H2113 109.7 no
H2112 C211 H2113 109.1 no
C215 C214 O213 107.8(8) yes
C215 C214 H2142 110.0 no
O213 C214 H2142 109.5 no
C215 C214 H2141 109.0 no
O213 C214 H2141 110.4 no
H2142 C214 H2141 110.1 no

loop_
_geom_bond_atom_site_label_1
_geom_bond_atom_site_label_2
_geom_bond_distance
_geom_bond_publ_flag
C201 C202 1.500(9) yes
C201 H2011 0.950 no
C201 H2012 0.958 no
C201 H2013 0.963 no
C202 O203 1.404(9) yes
C202 H2021 0.974 no
C202 H2022 0.970 no
C205 C204 1.489(9) yes
C205 H2052 0.966 no
C205 H2051 0.965 no
C205 H2053 0.967 no
C1 C2 1.412(5) yes
C1 C6 1.381(5) yes
C1 O1 1.362(4) yes
C2 C3 1.366(5) yes
C2 O2 1.371(4) yes
C3 C4 1.404(5) yes
C3 H31 0.963 no
C4 C5 1.408(5) yes
C4 C11 1.464(5) yes
C5 C6 1.413(5) yes
C5 C16 1.453(5) yes
C6 H61 0.946 no
C7 C8 1.400(5) yes
C7 C12 1.360(5) yes
C7 O7 1.367(4) yes
C8 C9 1.374(5) yes
C8 O8 1.364(4) yes
C9 C10 1.409(5) yes
C9 H91 0.952 no
C10 C11 1.401(5) yes
C10 C17 1.468(5) yes
C11 C12 1.416(5) yes
C12 H121 0.945 no
C13 C14 1.405(5) yes
C13 C18 1.363(5) yes
C13 O13 1.374(4) yes
C14 C15 1.371(5) yes
C14 O14 1.359(4) yes
C15 C16 1.413(5) yes
C15 H151 0.937 no
C16 C17 1.407(5) yes
C17 C18 1.404(5) yes
C18 H181 0.928 no
N100 C101 1.508(5) yes
N100 C131 1.511(5) yes
N100 C121 1.540(8) yes
N100 C111 1.504(8) yes
C101 C102 1.507(6) yes
C101 H1011 0.982 no
C101 H1012 0.975 no
C102 H1021 0.956 no
C102 H1023 0.949 no
C102 H1022 0.966 no
O7 H71 0.828(19) no
O13 H131 0.838(19) no
O14 H141 0.825(19) no
O2 H21 0.819(19) no
C131 C132 1.502(6) yes
C131 H1311 0.976 no
C131 H1312 0.971 no
C132 H1321 0.960 no
C132 H1323 0.955 no
C132 H1322 0.961 no
O1 H11 0.826(19) no
O8 H81 0.824(19) no
C112 C111 1.525(9) yes
C112 H1121 0.963 no
C112 H1123 0.961 no
C112 H1122 0.960 no
C121 C122 1.543(9) yes
C121 H1211 0.981 no
C121 H1212 0.969 no
C122 H1222 0.959 no
C122 H1221 0.964 no
C122 H1223 0.959 no
C111 H1112 0.970 no
C111 H1111 0.972 no
C113 C114 1.533(8) yes
C113 H1131 0.970 no
C113 H1132 0.964 no
C114 H1141 0.959 no
C114 H1142 0.953 no
C114 H1143 0.958 no
C123 C124 1.525(9) yes
C123 H1232 0.973 no
C123 H1231 0.973 no
C124 H1242 0.961 no
C124 H1241 0.963 no
C124 H1243 0.967 no
O203 C204 1.420(8) yes
C204 H2042 0.973 no
C204 H2041 0.978 no
O213 C212 1.410(9) yes
O213 C214 1.413(9) yes
C212 C211 1.500(9) yes
C212 H2122 0.975 no
C212 H2121 0.977 no
C215 C214 1.495(9) yes
C215 H2151 0.955 no
C215 H2152 0.964 no
C215 H2153 0.958 no
C211 H2111 0.966 no
C211 H2112 0.957 no
C211 H2113 0.960 no
C214 H2142 0.972 no
C214 H2141 0.975 no

loop_
_geom_hbond_atom_site_label_D
_geom_hbond_atom_site_label_H
_geom_hbond_atom_site_label_A
_geom_hbond_site_symmetry_A
_geom_hbond_angle_DHA
_geom_hbond_distance_DH
_geom_hbond_distance_HA
_geom_hbond_distance_DA
_geom_hbond_publ_flag
C205 H2051 O1 2_666 140.5(3) 0.965 2.552 3.353(12) yes
C214 H2051 O1 2_666 143.0(17) 0.802 2.552 3.229(12) yes
C3 H31 O13 3_555 150.08(10) 0.963 2.599 3.467(12) yes
C215 H2153 C114 1_455 124.1(6) 0.958 2.158 2.810(12) yes
C201 H2113 C202 . 123(3) 0.832 0.878 1.500(12) yes
C201 H2113 O203 . 137(3) 0.832 1.653 2.333(12) yes
C201 H2113 O213 . 139(2) 0.832 2.417 3.093(12) yes
C201 H2113 C212 . 148(3) 0.832 2.041 2.779(12) yes
O8 H81 O14 1_655 131(5) 0.824 2.018 2.632(12) yes
O2 H21 O203 2_666 138(5) 0.819 2.144 2.809(12) yes
O2 H21 O213 2_666 147(5) 0.819 2.123 2.845(12) yes
O14 H141 O2 3_454 149(5) 0.825 2.124 2.861(12) yes

loop_
_platon_squeeze_void_nr
_platon_squeeze_void_average_x
_platon_squeeze_void_average_y
_platon_squeeze_void_average_z
_platon_squeeze_void_volume
_platon_squeeze_void_count_electrons
_platon_squeeze_void_content
1 -0.002 0.000 -0.010 464 83 ' '
2 -0.029 0.500 0.983 464 83 ' '
